data_7201225
loop_
_publ_author_name
'Trewin, Abbie'
'Cooper, Andrew I.'

_publ_section_title
;
 Predicting microporous crystalline polyimides
;
_journal_issue 9
_journal_name_full CrystEngComm
_journal_page_first 1819
_journal_paper_doi 10.1039/b906280g
_journal_volume 11
_journal_year 2009
_space_group_IT_number 1
_symmetry_cell_setting triclinic
_symmetry_Int_Tables_number 1
_symmetry_space_group_name_Hall 'P 1'
_symmetry_space_group_name_H-M 'P 1'
_audit_creation_date 2009-05-01
_audit_creation_method 'Materials Studio'
_cell_angle_alpha 77.3956
_cell_angle_beta 60.2616
_cell_angle_gamma 57.8124
_cell_length_a 17.7950
_cell_length_b 14.0367
_cell_length_c 5.2966
_cell_volume 970.298
_cod_data_source_file b906280g.txt
_cod_data_source_block C2-
_cod_original_sg_symbol_H-M P1
_cod_struct_determination_method theoretical
_cod_database_code 7201225

loop_
_symmetry_equiv_pos_as_xyz
x,y,z

loop_
_atom_site_label
_atom_site_type_symbol
_atom_site_fract_x
_atom_site_fract_y
_atom_site_fract_z
_atom_site_U_iso_or_equiv
_atom_site_adp_type
_atom_site_occupancy
N1 N -0.39636 0.54112 -0.36454 0.00000 Uiso 1.00
C2 C -0.41203 0.44568 -0.33292 0.00000 Uiso 1.00
C3 C -0.44518 0.43332 -0.53621 0.00000 Uiso 1.00
N4 N -0.51724 0.39330 -0.40400 0.00000 Uiso 1.00
H5 H -0.47155 0.45703 -0.10693 0.00000 Uiso 1.00
H6 H -0.34545 0.36608 -0.33667 0.00000 Uiso 1.00
H7 H -0.37899 0.37945 -0.73261 0.00000 Uiso 1.00
H8 H -0.48119 0.51684 -0.61670 0.00000 Uiso 1.00
C9 C -0.74969 0.41246 -0.20635 0.00000 Uiso 1.00
C10 C -0.79328 0.35552 0.00974 0.00000 Uiso 1.00
C11 C -0.74835 0.28378 0.17468 0.00000 Uiso 1.00
C12 C -0.65913 0.26877 0.13199 0.00000 Uiso 1.00
C13 C -0.61534 0.32408 -0.08226 0.00000 Uiso 1.00
C14 C -0.66084 0.39606 -0.25171 0.00000 Uiso 1.00
C15 C -0.59762 0.44180 -0.46447 0.00000 Uiso 1.00
C16 C -0.63129 0.19378 0.35007 0.00000 Uiso 1.00
C17 C -0.88602 0.38542 0.01400 0.00000 Uiso 1.00
N18 N -0.60201 -0.09461 0.47272 0.00000 Uiso 1.00
C19 C -0.69834 -0.01805 0.70707 0.00000 Uiso 1.00
C20 C -0.71475 0.09807 0.75456 0.00000 Uiso 1.00
N21 N -0.70580 0.16539 0.49779 0.00000 Uiso 1.00
H22 H -0.71261 -0.05790 0.91765 0.00000 Uiso 1.00
H23 H -0.75793 -0.00269 0.66116 0.00000 Uiso 1.00
H24 H -0.66271 0.08758 0.82743 0.00000 Uiso 1.00
H25 H -0.79131 0.14310 0.93455 0.00000 Uiso 1.00
N26 N 0.10648 0.46358 -0.19707 0.00000 Uiso 1.00
C27 C 0.02346 0.50647 -0.26663 0.00000 Uiso 1.00
C28 C -0.07873 0.59627 -0.04615 0.00000 Uiso 1.00
N29 N -0.17022 0.63376 -0.06688 0.00000 Uiso 1.00
H30 H 0.02043 0.43241 -0.28690 0.00000 Uiso 1.00
H31 H 0.04341 0.54102 -0.48427 0.00000 Uiso 1.00
H32 H -0.07377 0.67200 -0.05697 0.00000 Uiso 1.00
H33 H -0.08996 0.56846 0.17378 0.00000 Uiso 1.00
C34 C -0.18006 0.57051 -0.20391 0.00000 Uiso 1.00
C35 C -0.48125 0.63981 -0.19718 0.00000 Uiso 1.00
C36 C -0.50965 0.87541 0.44231 0.00000 Uiso 1.00
C37 C 0.47839 0.32166 -0.17612 0.00000 Uiso 1.00
C38 C 0.22035 0.21572 0.41113 0.00000 Uiso 1.00
C39 C 0.18760 0.48010 -0.35520 0.00000 Uiso 1.00
C40 C 0.69254 0.51807 -0.37904 0.00000 Uiso 1.00
C41 C 0.73947 0.72050 0.12777 0.00000 Uiso 1.00
C42 C 0.40107 0.84352 0.29298 0.00000 Uiso 1.00
O43 O 0.20069 0.52922 -0.57618 0.00000 Uiso 1.00
O44 O 0.05404 0.35406 0.14925 0.00000 Uiso 1.00
O45 O 0.14968 0.20149 0.52266 0.00000 Uiso 1.00
O46 O 0.43256 0.16533 0.41972 0.00000 Uiso 1.00
O47 O 0.39539 0.50423 -0.65802 0.00000 Uiso 1.00
O48 O 0.53967 0.27580 -0.08648 0.00000 Uiso 1.00
O49 O 0.43692 0.67608 -0.17373 0.00000 Uiso 1.00
O50 O 0.77224 0.43620 -0.51048 0.00000 Uiso 1.00
O51 O 0.73401 0.77378 0.29313 0.00000 Uiso 1.00
O52 O 0.88825 0.48579 -0.35554 0.00000 Uiso 1.00
O53 O 0.32767 0.85812 0.29519 0.00000 Uiso 1.00
O54 O 0.50049 0.91667 0.59266 0.00000 Uiso 1.00
C55 C 0.50826 0.76443 0.12597 0.00000 Uiso 1.00
C56 C 0.55698 0.67872 -0.07617 0.00000 Uiso 1.00
C57 C 0.65973 0.60929 -0.19059 0.00000 Uiso 1.00
C58 C 0.71248 0.63055 -0.11303 0.00000 Uiso 1.00
C59 C 0.66383 0.71918 0.08602 0.00000 Uiso 1.00
C60 C 0.56167 0.78427 0.21028 0.00000 Uiso 1.00

loop_
_geom_bond_atom_site_label_1
_geom_bond_atom_site_label_2
_geom_bond_distance
_geom_bond_site_symmetry_2
_ccdc_geom_bond_type
N1 C2 1.468 . S
N1 C35 1.402 . S
N1 C40 1.399 1_455 S
C2 C3 1.536 . S
C2 H5 1.107 . S
C2 H6 1.108 . S
C3 N4 1.468 . S
C3 H7 1.105 . S
C3 H8 1.104 . S
N4 C15 1.391 . S
N4 C37 1.391 1_455 S
C9 C10 1.390 . A
C9 C14 1.368 . A
C9 C39 1.478 1_455 S
C10 C11 1.367 . A
C10 C17 1.459 . S
C11 C12 1.387 . A
C11 C38 1.464 1_455 S
C12 C13 1.371 . A
C12 C16 1.473 . S
C13 C14 1.391 . A
C13 C37 1.468 1_455 S
C14 C15 1.464 . S
C15 O47 1.205 1_455 D
C16 N21 1.388 . S
C16 O46 1.206 1_455 D
C17 N26 1.388 1_455 S
C17 O44 1.204 1_455 D
N18 C19 1.464 . S
N18 C36 1.391 1_545 S
N18 C42 1.386 1_445 S
C19 C20 1.551 . S
C19 H22 1.104 . S
C19 H23 1.104 . S
C20 N21 1.467 . S
C20 H24 1.101 . S
C20 H25 1.105 . S
N21 C38 1.380 1_455 S
N26 C27 1.475 . S
N26 C17 1.388 1_655 S
N26 C39 1.383 . S
C27 C28 1.534 . S
C27 H30 1.100 . S
C27 H31 1.106 . S
C28 N29 1.476 . S
C28 H32 1.100 . S
C28 H33 1.097 . S
N29 C34 1.385 . S
N29 C41 1.396 1_455 S
C34 O52 1.202 1_455 D
C34 C58 1.465 1_455 S
C35 O49 1.206 1_455 D
C35 C56 1.467 1_455 S
C36 N18 1.391 1_565 S
C36 O54 1.207 1_455 D
C36 C60 1.472 1_455 S
C37 C13 1.468 1_655 S
C37 N4 1.391 1_655 S
C37 O48 1.209 . D
C38 C11 1.464 1_655 S
C38 N21 1.380 1_655 S
C38 O45 1.204 . D
C39 C9 1.478 1_655 S
C39 O43 1.203 . D
C40 N1 1.399 1_655 S
C40 O50 1.204 . D
C40 C57 1.470 . S
C41 N29 1.396 1_655 S
C41 O51 1.208 . D
C41 C59 1.478 . S
C42 N18 1.386 1_665 S
C42 O53 1.204 . D
C42 C55 1.467 . S
O44 C17 1.204 1_655 D
O46 C16 1.206 1_655 D
O47 C15 1.205 1_655 D
O49 C35 1.206 1_655 D
O52 C34 1.202 1_655 D
O54 C36 1.207 1_655 D
C55 C56 1.369 . A
C55 C60 1.392 . A
C56 C57 1.386 . A
C56 C35 1.467 1_655 S
C57 C58 1.369 . A
C58 C59 1.389 . A
C58 C34 1.465 1_655 S
C59 C60 1.371 . A
C60 C36 1.472 1_655 S
